data_8105397
loop_
_publ_author_name
'Hu, Xu-Ze'
'Zhao, Yan'

_publ_section_title
;
 Crystal structure of
 4-(4&#x2032;-(pyridin-4-yl)-[1,1&#x2032;-biphenyl]-4-yl)pyridin-1-ium
 2-carboxy-4-(3,5-dicarboxyphenoxy)benzoate hydrate, C38H28N2O10
;
_journal_issue 5
_journal_name_full 'Zeitschrift f\"ur Kristallographie - New Crystal Structures'
_journal_page_first 1125
_journal_page_last 1127
_journal_paper_doi 10.1515/ncrs-2020-0198
_journal_volume 235
_journal_year 2020
_chemical_formula_moiety 'C22 H17 N2, H2 O, C16 H9 O9'
_chemical_formula_sum 'C38 H28 N2 O10'
_chemical_formula_weight 672.62
_space_group_crystal_system triclinic
_space_group_IT_number 2
_space_group_name_Hall '-P 1'
_space_group_name_H-M_alt 'P -1'
_atom_sites_solution_hydrogens geom
_atom_sites_solution_primary direct
_atom_sites_solution_secondary difmap
_cell_angle_alpha 115.195(5)
_cell_angle_beta 103.259(5)
_cell_angle_gamma 97.356(4)
_cell_formula_units_Z 2
_cell_length_a 11.3207(6)
_cell_length_b 11.9296(6)
_cell_length_c 13.6079(8)
_cell_measurement_temperature 293(2)
_cell_volume 1564.57(18)
_computing_molecular_graphics 'Olex2 (Dolomanov et al., 2009)'
_computing_publication_material 'Olex2 (Dolomanov et al., 2009)'
_computing_structure_refinement 'XL (Sheldrick, 2008)'
_computing_structure_solution 'SHELXS-97 (Sheldrick, 1990)'
_diffrn_ambient_temperature 293(2)
_diffrn_measured_fraction_theta_full 0.998
_diffrn_measured_fraction_theta_max 0.998
_diffrn_radiation_monochromator graphite
_diffrn_radiation_type MoK\a
_diffrn_radiation_wavelength 0.71073
_diffrn_reflns_av_R_equivalents 0.0329
_diffrn_reflns_av_unetI/netI 0.0438
_diffrn_reflns_limit_h_max 13
_diffrn_reflns_limit_h_min -13
_diffrn_reflns_limit_k_max 14
_diffrn_reflns_limit_k_min -14
_diffrn_reflns_limit_l_max 16
_diffrn_reflns_limit_l_min -16
_diffrn_reflns_number 18117
_diffrn_reflns_theta_full 25.50
_diffrn_reflns_theta_max 25.50
_diffrn_reflns_theta_min 3.30
_diffrn_source 'fine-focus sealed tube'
_exptl_absorpt_coefficient_mu 0.105
_exptl_absorpt_correction_T_max 0.9713
_exptl_absorpt_correction_T_min 0.9584
_exptl_crystal_density_diffrn 1.428
_exptl_crystal_density_method 'not measured'
_exptl_crystal_F_000 700
_exptl_crystal_size_max 0.41
_exptl_crystal_size_mid 0.32
_exptl_crystal_size_min 0.28
_refine_diff_density_max 0.171
_refine_diff_density_min -0.407
_refine_diff_density_rms 0.050
_refine_ls_extinction_method none
_refine_ls_goodness_of_fit_ref 1.023
_refine_ls_hydrogen_treatment mixed
_refine_ls_matrix_type full
_refine_ls_number_parameters 460
_refine_ls_number_reflns 5833
_refine_ls_number_restraints 0
_refine_ls_restrained_S_all 1.023
_refine_ls_R_factor_all 0.0788
_refine_ls_R_factor_gt 0.0537
_refine_ls_shift/su_max 0.000
_refine_ls_shift/su_mean 0.000
_refine_ls_structure_factor_coef Fsqd
_refine_ls_weighting_details 'calc w=1/[\s^2^(Fo^2^)+(0.0525P)^2^+0.5086P] where P=(Fo^2^+2Fc^2^)/3'
_refine_ls_weighting_scheme calc
_refine_ls_wR_factor_gt 0.1173
_refine_ls_wR_factor_ref 0.1286
_reflns_number_gt 4276
_reflns_number_total 5833
_reflns_threshold_expression >2sigma(I)
_cod_data_source_file suppl_ncrs-2020-0198_suppl.cif
_cod_data_source_block 1
_cod_original_cell_volume 1564.58(15)
_cod_database_code 8105397
_olex2_refinement_description
;
1. Fixed Uiso
 At 1.2 times of:
  All C(H) groups, All N(H) groups
 At 1.5 times of:
  All O(H) groups, All O(H,H) groups
2.a Free rotating group:
 O1(H1A,H1B)
2.b Aromatic/amide H refined with riding coordinates:
 N2(H2), C2(H2A), C4(H4), C6(H6), C8(H8A), C11(H11), C12(H12), C17(H17),
 C18(H18), C20(H20), C21(H21), C23(H23), C24(H24), C26(H26), C27(H27), C29(H29),
  C30(H30), C32(H32), C33(H33), C35(H35), C36(H36), C37(H37), C38(H38)
2.c Idealised tetrahedral OH refined as rotating group:
 O8(H8), O9(H9)
;
_olex2_submission_special_instructions 'No special instructions were received'
_oxdiff_exptl_absorpt_empirical_details
;
Empirical correction (ABSPACK) includes:
- Absorption correction using spherical harmonics
- Frame scaling
;
_oxdiff_exptl_absorpt_empirical_full_max 2.224
_oxdiff_exptl_absorpt_empirical_full_min 0.595

loop_
_space_group_symop_id
_space_group_symop_operation_xyz
1 'x, y, z'
2 '-x, -y, -z'

loop_
_atom_site_label
_atom_site_type_symbol
_atom_site_fract_x
_atom_site_fract_y
_atom_site_fract_z
_atom_site_U_iso_or_equiv
_atom_site_adp_type
_atom_site_occupancy
_atom_site_calc_flag
_atom_site_disorder_assembly
_atom_site_disorder_group
_atom_site_refinement_flags_posn
N1 N -0.2875(2) 0.6847(2) 0.2081(2) 0.0573(6) Uani 1 d . . .
N2 N 0.71427(18) 1.24740(18) -0.19622(18) 0.0446(5) Uani 1 d . . .
H2 H 0.7707 1.2734 -0.2201 0.053 Uiso 1 calc . . R
O1 O 0.7567(2) 0.9469(2) 0.5283(3) 0.1092(9) Uani 1 d . . .
H1A H 0.6816 0.9089 0.5152 0.164 Uiso 1 d . . G
H1B H 0.7527 1.0205 0.5355 0.164 Uiso 1 d . . G
O2 O 0.12326(14) 0.36157(17) 0.34295(14) 0.0494(4) Uani 1 d . . .
O3 O -0.08200(18) 0.3501(2) 0.75002(17) 0.0628(5) Uani 1 d . . .
O4 O -0.21991(15) 0.20948(17) 0.58662(16) 0.0536(5) Uani 1 d . . .
O5 O 0.09728(19) 0.53173(19) 0.82137(15) 0.0654(5) Uani 1 d . . .
O6 O 0.2084(2) 0.62335(16) 0.75194(17) 0.0747(6) Uani 1 d . . .
O7 O 0.47847(16) 0.18561(18) 0.48554(18) 0.0633(5) Uani 1 d . . .
O8 O 0.63586(15) 0.26974(17) 0.44637(17) 0.0521(5) Uani 1 d . . .
H8 H 0.6758 0.2393 0.4827 0.078 Uiso 1 calc . . GR
O9 O 0.59516(16) 0.5628(2) 0.2899(2) 0.0708(6) Uani 1 d . . .
H9 H 0.6194 0.6029 0.2589 0.106 Uiso 1 calc . . GR
O10 O 0.40695(17) 0.54724(18) 0.18354(17) 0.0622(5) Uani 1 d . . .
C1 C 0.42198(19) 0.45077(18) 0.30505(18) 0.0319(5) Uani 1 d . . .
C2 C 0.49480(19) 0.39033(18) 0.35241(18) 0.0320(5) Uani 1 d . . .
H2A H 0.5778 0.3970 0.3533 0.038 Uiso 1 calc . . R
C3 C 0.44390(19) 0.31980(18) 0.39865(17) 0.0307(5) Uani 1 d . . .
C4 C 0.32082(19) 0.31191(19) 0.40015(18) 0.0342(5) Uani 1 d . . .
H4 H 0.2872 0.2666 0.4328 0.041 Uiso 1 calc . . R
C5 C 0.24928(19) 0.37217(19) 0.35258(18) 0.0335(5) Uani 1 d . . .
C6 C 0.2983(2) 0.44027(19) 0.30412(18) 0.0334(5) Uani 1 d . . .
H6 H 0.2483 0.4790 0.2709 0.040 Uiso 1 calc . . R
C7 C 0.07899(19) 0.3430(2) 0.42363(19) 0.0350(5) Uani 1 d . . .
C8 C 0.12058(19) 0.4346(2) 0.5367(2) 0.0360(5) Uani 1 d . . .
H8A H 0.1864 0.5053 0.5611 0.043 Uiso 1 calc . . R
C9 C 0.06694(19) 0.42424(18) 0.61558(19) 0.0321(5) Uani 1 d . . .
C10 C -0.03566(19) 0.31775(19) 0.57623(19) 0.0332(5) Uani 1 d . . .
C11 C -0.0720(2) 0.2258(2) 0.4616(2) 0.0410(6) Uani 1 d . . .
H11 H -0.1374 0.1540 0.4354 0.049 Uiso 1 calc . . R
C12 C -0.0156(2) 0.2363(2) 0.3855(2) 0.0420(6) Uani 1 d . . .
H12 H -0.0411 0.1724 0.3097 0.050 Uiso 1 calc . . R
C13 C -0.1165(2) 0.2919(2) 0.6433(2) 0.0415(6) Uani 1 d . . .
C14 C 0.1288(2) 0.5346(2) 0.7357(2) 0.0462(6) Uani 1 d . . .
C15 C 0.5192(2) 0.2515(2) 0.44782(19) 0.0365(5) Uani 1 d . . .
C16 C 0.4735(2) 0.5256(2) 0.2526(2) 0.0378(5) Uani 1 d . . .
C17 C -0.2871(2) 0.6301(3) 0.1005(3) 0.0585(7) Uani 1 d . . .
H17 H -0.3475 0.5541 0.0480 0.070 Uiso 1 calc . . R
C18 C -0.2021(2) 0.6800(2) 0.0627(2) 0.0508(6) Uani 1 d . . .
H18 H -0.2057 0.6378 -0.0137 0.061 Uiso 1 calc . . R
C19 C -0.1105(2) 0.7938(2) 0.1384(2) 0.0386(5) Uani 1 d . . .
C20 C -0.1131(2) 0.8507(2) 0.2503(2) 0.0535(7) Uani 1 d . . .
H20 H -0.0553 0.9279 0.3045 0.064 Uiso 1 calc . . R
C21 C -0.2005(3) 0.7937(3) 0.2814(3) 0.0600(8) Uani 1 d . . .
H21 H -0.1989 0.8331 0.3573 0.072 Uiso 1 calc . . R
C22 C -0.0146(2) 0.84990(19) 0.1021(2) 0.0353(5) Uani 1 d . . .
C23 C -0.0270(2) 0.8068(2) -0.0134(2) 0.0428(6) Uani 1 d . . .
H23 H -0.0973 0.7426 -0.0687 0.051 Uiso 1 calc . . R
C24 C 0.0622(2) 0.8571(2) -0.0472(2) 0.0401(5) Uani 1 d . . .
H24 H 0.0512 0.8256 -0.1250 0.048 Uiso 1 calc . . R
C25 C 0.16870(19) 0.95420(18) 0.03195(19) 0.0324(5) Uani 1 d . . .
C26 C 0.1809(2) 0.99723(19) 0.14722(19) 0.0391(5) Uani 1 d . . .
H26 H 0.2511 1.0617 0.2025 0.047 Uiso 1 calc . . R
C27 C 0.0918(2) 0.9466(2) 0.1813(2) 0.0407(6) Uani 1 d . . .
H27 H 0.1029 0.9779 0.2590 0.049 Uiso 1 calc . . R
C28 C 0.26451(19) 1.00712(18) -0.00595(19) 0.0328(5) Uani 1 d . . .
C29 C 0.2829(2) 0.9330(2) -0.10978(19) 0.0382(5) Uani 1 d . . .
H29 H 0.2353 0.8486 -0.1553 0.046 Uiso 1 calc . . R
C30 C 0.3699(2) 0.9823(2) -0.14636(19) 0.0391(5) Uani 1 d . . .
H30 H 0.3791 0.9311 -0.2167 0.047 Uiso 1 calc . . R
C31 C 0.44468(19) 1.10763(19) -0.07978(19) 0.0338(5) Uani 1 d . . .
C32 C 0.4289(2) 1.1806(2) 0.02509(19) 0.0394(6) Uani 1 d . . .
H32 H 0.4788 1.2638 0.0719 0.047 Uiso 1 calc . . R
C33 C 0.3405(2) 1.13191(19) 0.06118(19) 0.0386(5) Uani 1 d . . .
H33 H 0.3314 1.1832 0.1316 0.046 Uiso 1 calc . . R
C34 C 0.5378(2) 1.15933(19) -0.12028(19) 0.0348(5) Uani 1 d . . .
C35 C 0.5175(2) 1.1191(2) -0.2365(2) 0.0444(6) Uani 1 d . . .
H35 H 0.4428 1.0608 -0.2899 0.053 Uiso 1 calc . . R
C36 C 0.6068(2) 1.1649(2) -0.2723(2) 0.0487(6) Uani 1 d . . .
H36 H 0.5923 1.1384 -0.3499 0.058 Uiso 1 calc . . R
C37 C 0.7371(2) 1.2907(2) -0.0843(2) 0.0431(6) Uani 1 d . . .
H37 H 0.8124 1.3499 -0.0332 0.052 Uiso 1 calc . . R
C38 C 0.6506(2) 1.2488(2) -0.0441(2) 0.0384(5) Uani 1 d . . .
H38 H 0.6669 1.2800 0.0343 0.046 Uiso 1 calc . . R
H3 H 0.017(4) 0.449(4) 0.796(3) 0.120(13) Uiso 1 d . . .

loop_
_atom_site_aniso_label
_atom_site_aniso_U_11
_atom_site_aniso_U_22
_atom_site_aniso_U_33
_atom_site_aniso_U_23
_atom_site_aniso_U_13
_atom_site_aniso_U_12
N1 0.0501(14) 0.0701(15) 0.0839(19) 0.0561(14) 0.0365(14) 0.0188(12)
N2 0.0421(12) 0.0536(12) 0.0572(14) 0.0354(11) 0.0297(11) 0.0144(10)
O1 0.113(2) 0.0847(17) 0.122(2) 0.0326(17) 0.0638(19) 0.0100(15)
O2 0.0296(9) 0.0905(12) 0.0494(11) 0.0477(10) 0.0192(8) 0.0183(8)
O3 0.0554(12) 0.0943(14) 0.0457(12) 0.0374(11) 0.0246(10) 0.0097(10)
O4 0.0341(10) 0.0767(12) 0.0684(13) 0.0513(10) 0.0189(9) 0.0063(9)
O5 0.0765(14) 0.0693(12) 0.0350(11) 0.0151(9) 0.0163(10) 0.0070(11)
O6 0.0925(15) 0.0427(10) 0.0582(13) 0.0097(9) 0.0150(11) -0.0137(10)
O7 0.0477(11) 0.0788(12) 0.0962(16) 0.0693(12) 0.0250(11) 0.0151(9)
O8 0.0369(10) 0.0757(12) 0.0695(13) 0.0514(10) 0.0235(9) 0.0226(8)
O9 0.0447(11) 0.1031(15) 0.1065(17) 0.0854(14) 0.0296(11) 0.0121(10)
O10 0.0573(12) 0.0758(12) 0.0745(14) 0.0576(11) 0.0165(11) 0.0116(9)
C1 0.0341(12) 0.0291(10) 0.0310(12) 0.0122(9) 0.0130(10) 0.0056(9)
C2 0.0280(11) 0.0322(11) 0.0323(12) 0.0119(9) 0.0124(10) 0.0034(9)
C3 0.0298(12) 0.0292(10) 0.0287(12) 0.0107(9) 0.0095(10) 0.0033(8)
C4 0.0344(12) 0.0371(11) 0.0325(13) 0.0180(10) 0.0134(10) 0.0029(9)
C5 0.0256(11) 0.0418(12) 0.0320(12) 0.0156(10) 0.0115(10) 0.0066(9)
C6 0.0361(12) 0.0359(11) 0.0306(12) 0.0165(9) 0.0117(10) 0.0116(9)
C7 0.0278(12) 0.0514(13) 0.0383(14) 0.0278(11) 0.0163(10) 0.0155(10)
C8 0.0247(11) 0.0420(12) 0.0451(15) 0.0255(11) 0.0099(11) 0.0052(9)
C9 0.0298(12) 0.0346(11) 0.0349(13) 0.0174(10) 0.0109(10) 0.0124(9)
C10 0.0276(12) 0.0413(12) 0.0406(14) 0.0253(10) 0.0145(10) 0.0124(9)
C11 0.0331(13) 0.0393(12) 0.0455(15) 0.0179(11) 0.0126(11) 0.0000(10)
C12 0.0412(14) 0.0455(13) 0.0362(14) 0.0156(11) 0.0157(11) 0.0086(11)
C13 0.0370(14) 0.0554(14) 0.0535(17) 0.0379(13) 0.0221(13) 0.0215(12)
C14 0.0500(15) 0.0420(13) 0.0399(15) 0.0159(11) 0.0090(12) 0.0122(12)
C15 0.0341(13) 0.0388(12) 0.0360(13) 0.0180(10) 0.0109(11) 0.0061(9)
C16 0.0384(14) 0.0372(12) 0.0441(15) 0.0220(11) 0.0192(12) 0.0088(10)
C17 0.0463(16) 0.0648(17) 0.076(2) 0.0470(16) 0.0185(15) 0.0028(13)
C18 0.0447(15) 0.0568(15) 0.0552(17) 0.0328(13) 0.0173(13) 0.0010(12)
C19 0.0366(13) 0.0444(13) 0.0500(15) 0.0315(12) 0.0198(12) 0.0142(10)
C20 0.0596(17) 0.0504(14) 0.0603(18) 0.0278(13) 0.0347(15) 0.0100(12)
C21 0.0692(19) 0.0654(17) 0.071(2) 0.0412(16) 0.0460(17) 0.0213(15)
C22 0.0320(12) 0.0378(11) 0.0433(14) 0.0238(10) 0.0151(11) 0.0090(9)
C23 0.0355(13) 0.0467(13) 0.0398(14) 0.0193(11) 0.0096(11) -0.0016(10)
C24 0.0386(13) 0.0477(13) 0.0318(13) 0.0192(11) 0.0117(11) 0.0017(10)
C25 0.0340(12) 0.0318(11) 0.0373(13) 0.0191(10) 0.0159(10) 0.0090(9)
C26 0.0380(13) 0.0346(11) 0.0368(14) 0.0119(10) 0.0131(11) 0.0001(9)
C27 0.0459(14) 0.0437(12) 0.0355(14) 0.0186(11) 0.0203(12) 0.0080(11)
C28 0.0330(12) 0.0323(11) 0.0357(13) 0.0174(10) 0.0129(10) 0.0081(9)
C29 0.0397(13) 0.0330(11) 0.0366(13) 0.0124(10) 0.0144(11) 0.0027(9)
C30 0.0403(13) 0.0404(12) 0.0344(13) 0.0132(10) 0.0190(11) 0.0062(10)
C31 0.0319(12) 0.0389(12) 0.0356(13) 0.0204(10) 0.0140(10) 0.0089(9)
C32 0.0410(13) 0.0321(11) 0.0386(14) 0.0117(10) 0.0162(11) -0.0004(9)
C33 0.0440(14) 0.0336(11) 0.0354(13) 0.0108(10) 0.0219(11) 0.0044(10)
C34 0.0334(12) 0.0391(11) 0.0387(14) 0.0216(10) 0.0162(11) 0.0110(9)
C35 0.0396(14) 0.0554(14) 0.0378(14) 0.0224(12) 0.0142(12) 0.0058(11)
C36 0.0541(17) 0.0648(16) 0.0406(15) 0.0320(13) 0.0233(14) 0.0168(13)
C37 0.0406(14) 0.0429(13) 0.0500(16) 0.0245(12) 0.0186(12) 0.0066(10)
C38 0.0397(13) 0.0419(12) 0.0386(14) 0.0218(11) 0.0169(11) 0.0080(10)

loop_
_atom_type_symbol
_atom_type_description
_atom_type_scat_dispersion_real
_atom_type_scat_dispersion_imag
_atom_type_scat_source
C C 0.0033 0.0016 'International Tables Vol C Tables 4.2.6.8 and 6.1.1.4'
N N 0.0061 0.0033 'International Tables Vol C Tables 4.2.6.8 and 6.1.1.4'
O O 0.0106 0.0060 'International Tables Vol C Tables 4.2.6.8 and 6.1.1.4'
H H 0.0000 0.0000 'International Tables Vol C Tables 4.2.6.8 and 6.1.1.4'

loop_
_geom_angle_atom_site_label_1
_geom_angle_atom_site_label_2
_geom_angle_atom_site_label_3
_geom_angle
_geom_angle_site_symmetry_1
_geom_angle_site_symmetry_3
C17 N1 C21 117.1(2) . .
C36 N2 H2 119.1 . .
C36 N2 C37 121.90(19) . .
C37 N2 H2 119.1 . .
H1A O1 H1B 104.5 . .
C5 O2 C7 119.21(17) . .
C13 O3 H3 113.6(15) . .
C14 O5 H3 114.2(18) . .
C15 O8 H8 109.5 . .
C16 O9 H9 109.5 . .
C2 C1 C6 119.59(18) . .
C2 C1 C16 121.30(18) . .
C6 C1 C16 119.1(2) . .
C1 C2 H2A 120.0 . .
C1 C2 C3 120.03(19) . .
C3 C2 H2A 120.0 . .
C2 C3 C4 120.3(2) . .
C2 C3 C15 121.16(18) . .
C4 C3 C15 118.52(18) . .
C3 C4 H4 120.5 . .
C5 C4 C3 119.10(18) . .
C5 C4 H4 120.5 . .
C4 C5 O2 122.88(18) . .
C4 C5 C6 120.99(19) . .
C6 C5 O2 115.98(19) . .
C1 C6 H6 120.0 . .
C5 C6 C1 119.9(2) . .
C5 C6 H6 120.0 . .
C8 C7 O2 121.14(19) . .
C12 C7 O2 117.9(2) . .
C12 C7 C8 120.65(19) . .
C7 C8 H8A 119.1 . .
C7 C8 C9 121.75(19) . .
C9 C8 H8A 119.1 . .
C8 C9 C10 118.3(2) . .
C8 C9 C14 112.89(19) . .
C10 C9 C14 128.77(19) . .
C9 C10 C13 127.9(2) . .
C11 C10 C9 117.71(18) . .
C11 C10 C13 114.32(19) . .
C10 C11 H11 118.5 . .
C12 C11 C10 123.0(2) . .
C12 C11 H11 118.5 . .
C7 C12 C11 118.5(2) . .
C7 C12 H12 120.8 . .
C11 C12 H12 120.8 . .
O3 C13 O4 121.2(2) . .
O3 C13 C10 121.6(2) . .
O4 C13 C10 117.2(2) . .
O5 C14 C9 120.0(2) . .
O6 C14 O5 120.3(2) . .
O6 C14 C9 119.7(2) . .
O7 C15 O8 122.7(2) . .
O7 C15 C3 123.87(19) . .
O8 C15 C3 113.46(17) . .
O9 C16 C1 112.6(2) . .
O10 C16 O9 125.0(2) . .
O10 C16 C1 122.4(2) . .
N1 C17 H17 118.3 . .
N1 C17 C18 123.3(3) . .
C18 C17 H17 118.3 . .
C17 C18 H18 119.9 . .
C17 C18 C19 120.1(3) . .
C19 C18 H18 119.9 . .
C18 C19 C22 122.1(2) . .
C20 C19 C18 115.9(2) . .
C20 C19 C22 122.0(2) . .
C19 C20 H20 119.9 . .
C21 C20 C19 120.3(2) . .
C21 C20 H20 119.9 . .
N1 C21 C20 123.2(3) . .
N1 C21 H21 118.4 . .
C20 C21 H21 118.4 . .
C23 C22 C19 121.3(2) . .
C27 C22 C19 121.7(2) . .
C27 C22 C23 116.97(19) . .
C22 C23 H23 119.3 . .
C24 C23 C22 121.5(2) . .
C24 C23 H23 119.3 . .
C23 C24 H24 119.2 . .
C23 C24 C25 121.6(2) . .
C25 C24 H24 119.2 . .
C24 C25 C28 121.0(2) . .
C26 C25 C24 116.81(18) . .
C26 C25 C28 122.17(19) . .
C25 C26 H26 119.2 . .
C27 C26 C25 121.6(2) . .
C27 C26 H26 119.2 . .
C22 C27 H27 119.3 . .
C26 C27 C22 121.5(2) . .
C26 C27 H27 119.3 . .
C29 C28 C25 120.99(18) . .
C29 C28 C33 117.48(18) . .
C33 C28 C25 121.53(18) . .
C28 C29 H29 119.4 . .
C30 C29 C28 121.24(19) . .
C30 C29 H29 119.4 . .
C29 C30 H30 119.4 . .
C29 C30 C31 121.2(2) . .
C31 C30 H30 119.4 . .
C30 C31 C34 120.53(19) . .
C32 C31 C30 117.69(18) . .
C32 C31 C34 121.77(18) . .
C31 C32 H32 119.4 . .
C33 C32 C31 121.23(19) . .
C33 C32 H32 119.4 . .
C28 C33 H33 119.4 . .
C32 C33 C28 121.16(19) . .
C32 C33 H33 119.4 . .
C35 C34 C31 121.4(2) . .
C35 C34 C38 117.14(19) . .
C38 C34 C31 121.5(2) . .
C34 C35 H35 119.8 . .
C36 C35 C34 120.4(2) . .
C36 C35 H35 119.8 . .
N2 C36 C35 120.0(2) . .
N2 C36 H36 120.0 . .
C35 C36 H36 120.0 . .
N2 C37 H37 119.8 . .
N2 C37 C38 120.4(2) . .
C38 C37 H37 119.8 . .
C34 C38 H38 119.9 . .
C37 C38 C34 120.1(2) . .
C37 C38 H38 119.9 . .

loop_
_geom_bond_atom_site_label_1
_geom_bond_atom_site_label_2
_geom_bond_distance
_geom_bond_site_symmetry_2
N1 C17 1.327(3) .
N1 C21 1.331(3) .
N2 H2 0.8600 .
N2 C36 1.330(3) .
N2 C37 1.330(3) .
O1 H1A 0.8501 .
O1 H1B 0.8498 .
O2 C5 1.387(2) .
O2 C7 1.391(2) .
O3 C13 1.247(3) .
O3 H3 1.32(4) .
O4 C13 1.256(3) .
O5 C14 1.307(3) .
O5 H3 1.12(4) .
O6 C14 1.203(3) .
O7 C15 1.205(2) .
O8 H8 0.8200 .
O8 C15 1.317(2) .
O9 H9 0.8200 .
O9 C16 1.297(3) .
O10 C16 1.204(3) .
C1 C2 1.385(3) .
C1 C6 1.386(3) .
C1 C16 1.499(3) .
C2 H2A 0.9300 .
C2 C3 1.389(3) .
C3 C4 1.390(3) .
C3 C15 1.490(3) .
C4 H4 0.9300 .
C4 C5 1.377(3) .
C5 C6 1.382(3) .
C6 H6 0.9300 .
C7 C8 1.374(3) .
C7 C12 1.367(3) .
C8 H8A 0.9300 .
C8 C9 1.388(3) .
C9 C10 1.417(3) .
C9 C14 1.517(3) .
C10 C11 1.392(3) .
C10 C13 1.522(3) .
C11 H11 0.9300 .
C11 C12 1.376(3) .
C12 H12 0.9300 .
C17 H17 0.9300 .
C17 C18 1.375(3) .
C18 H18 0.9300 .
C18 C19 1.392(3) .
C19 C20 1.387(3) .
C19 C22 1.487(3) .
C20 H20 0.9300 .
C20 C21 1.374(3) .
C21 H21 0.9300 .
C22 C23 1.395(3) .
C22 C27 1.390(3) .
C23 H23 0.9300 .
C23 C24 1.373(3) .
C24 H24 0.9300 .
C24 C25 1.393(3) .
C25 C26 1.393(3) .
C25 C28 1.483(3) .
C26 H26 0.9300 .
C26 C27 1.377(3) .
C27 H27 0.9300 .
C28 C29 1.393(3) .
C28 C33 1.394(3) .
C29 H29 0.9300 .
C29 C30 1.375(3) .
C30 H30 0.9300 .
C30 C31 1.394(3) .
C31 C32 1.388(3) .
C31 C34 1.478(3) .
C32 H32 0.9300 .
C32 C33 1.378(3) .
C33 H33 0.9300 .
C34 C35 1.393(3) .
C34 C38 1.396(3) .
C35 H35 0.9300 .
C35 C36 1.367(3) .
C36 H36 0.9300 .
C37 H37 0.9300 .
C37 C38 1.364(3) .
C38 H38 0.9300 .

loop_
_geom_torsion_atom_site_label_1
_geom_torsion_atom_site_label_2
_geom_torsion_atom_site_label_3
_geom_torsion_atom_site_label_4
_geom_torsion
_geom_torsion_site_symmetry_1
_geom_torsion_site_symmetry_2
_geom_torsion_site_symmetry_3
_geom_torsion_site_symmetry_4
N1 C17 C18 C19 -0.2(4) . . . .
N2 C37 C38 C34 0.5(3) . . . .
O2 C5 C6 C1 -177.05(18) . . . .
O2 C7 C8 C9 172.39(18) . . . .
O2 C7 C12 C11 -171.10(19) . . . .
C1 C2 C3 C4 -1.5(3) . . . .
C1 C2 C3 C15 178.64(19) . . . .
C2 C1 C6 C5 1.4(3) . . . .
C2 C1 C16 O9 -21.9(3) . . . .
C2 C1 C16 O10 158.0(2) . . . .
C2 C3 C4 C5 1.7(3) . . . .
C2 C3 C15 O7 -177.5(2) . . . .
C2 C3 C15 O8 2.5(3) . . . .
C3 C4 C5 O2 175.20(19) . . . .
C3 C4 C5 C6 -0.2(3) . . . .
C4 C3 C15 O7 2.7(3) . . . .
C4 C3 C15 O8 -177.29(19) . . . .
C4 C5 C6 C1 -1.3(3) . . . .
C5 O2 C7 C8 64.0(3) . . . .
C5 O2 C7 C12 -121.9(2) . . . .
C6 C1 C2 C3 0.0(3) . . . .
C6 C1 C16 O9 159.3(2) . . . .
C6 C1 C16 O10 -20.9(3) . . . .
C7 O2 C5 C4 30.1(3) . . . .
C7 O2 C5 C6 -154.28(19) . . . .
C7 C8 C9 C10 -1.8(3) . . . .
C7 C8 C9 C14 179.0(2) . . . .
C8 C7 C12 C11 3.0(3) . . . .
C8 C9 C10 C11 3.6(3) . . . .
C8 C9 C10 C13 -174.1(2) . . . .
C8 C9 C14 O5 -173.0(2) . . . .
C8 C9 C14 O6 5.7(3) . . . .
C9 C10 C11 C12 -2.2(3) . . . .
C9 C10 C13 O3 -16.6(3) . . . .
C9 C10 C13 O4 163.1(2) . . . .
C10 C9 C14 O5 7.9(4) . . . .
C10 C9 C14 O6 -173.4(2) . . . .
C10 C11 C12 C7 -1.2(4) . . . .
C11 C10 C13 O3 165.6(2) . . . .
C11 C10 C13 O4 -14.6(3) . . . .
C12 C7 C8 C9 -1.6(3) . . . .
C13 C10 C11 C12 175.9(2) . . . .
C14 C9 C10 C11 -177.4(2) . . . .
C14 C9 C10 C13 4.9(4) . . . .
C15 C3 C4 C5 -178.51(19) . . . .
C16 C1 C2 C3 -178.91(19) . . . .
C16 C1 C6 C5 -179.66(19) . . . .
C17 N1 C21 C20 0.5(4) . . . .
C17 C18 C19 C20 -0.6(4) . . . .
C17 C18 C19 C22 178.5(2) . . . .
C18 C19 C20 C21 1.4(4) . . . .
C18 C19 C22 C23 13.6(3) . . . .
C18 C19 C22 C27 -165.9(2) . . . .
C19 C20 C21 N1 -1.3(4) . . . .
C19 C22 C23 C24 -179.0(2) . . . .
C19 C22 C27 C26 179.23(19) . . . .
C20 C19 C22 C23 -167.3(2) . . . .
C20 C19 C22 C27 13.3(3) . . . .
C21 N1 C17 C18 0.3(4) . . . .
C22 C19 C20 C21 -177.8(2) . . . .
C22 C23 C24 C25 -0.5(4) . . . .
C23 C22 C27 C26 -0.2(3) . . . .
C23 C24 C25 C26 0.5(3) . . . .
C23 C24 C25 C28 179.70(19) . . . .
C24 C25 C26 C27 -0.3(3) . . . .
C24 C25 C28 C29 -27.6(3) . . . .
C24 C25 C28 C33 153.2(2) . . . .
C25 C26 C27 C22 0.2(3) . . . .
C25 C28 C29 C30 178.8(2) . . . .
C25 C28 C33 C32 -179.7(2) . . . .
C26 C25 C28 C29 151.6(2) . . . .
C26 C25 C28 C33 -27.6(3) . . . .
C27 C22 C23 C24 0.4(3) . . . .
C28 C25 C26 C27 -179.5(2) . . . .
C28 C29 C30 C31 1.2(4) . . . .
C29 C28 C33 C32 1.1(3) . . . .
C29 C30 C31 C32 0.5(3) . . . .
C29 C30 C31 C34 -179.9(2) . . . .
C30 C31 C32 C33 -1.4(3) . . . .
C30 C31 C34 C35 31.7(3) . . . .
C30 C31 C34 C38 -147.2(2) . . . .
C31 C32 C33 C28 0.6(4) . . . .
C31 C34 C35 C36 -177.8(2) . . . .
C31 C34 C38 C37 177.21(19) . . . .
C32 C31 C34 C35 -148.8(2) . . . .
C32 C31 C34 C38 32.3(3) . . . .
C33 C28 C29 C30 -2.0(3) . . . .
C34 C31 C32 C33 179.1(2) . . . .
C34 C35 C36 N2 0.7(4) . . . .
C35 C34 C38 C37 -1.8(3) . . . .
C36 N2 C37 C38 1.5(3) . . . .
C37 N2 C36 C35 -2.1(4) . . . .
C38 C34 C35 C36 1.2(3) . . . .
